data_2242883
loop_
_publ_author_name
'Ayudhya, Theppawut I.'
'Rheingold, Arnold L.'
'Dingra, Nin N.'

_publ_section_title
;
 Crystal structure of memantine--carboxyborane
;
_journal_coeditor_code HB7806
_journal_issue 5
_journal_name_full 'Acta Crystallographica Section E'
_journal_page_first 543
_journal_page_last 546
_journal_paper_doi 10.1107/S2056989019004092
_journal_volume 75
_journal_year 2019
_chemical_formula_iupac 'C13 H24 B N O2'
_chemical_formula_moiety 'C13 H24 B N O2'
_chemical_formula_sum 'C13 H24 B N O2'
_chemical_formula_weight 237.14
_chemical_name_common
;
Memantine--carboxyborane
;
_chemical_name_systematic
;
3,5-Dimethyladamantanylamine--boranecarboxylic acid
;
_space_group_crystal_system monoclinic
_space_group_IT_number 15
_space_group_name_Hall '-C 2yc'
_space_group_name_H-M_alt 'C 1 2/c 1'
_symmetry_space_group_name_Hall '-C 2yc'
_symmetry_space_group_name_H-M 'C 1 2/c 1'
_atom_sites_solution_hydrogens mixed
_atom_sites_solution_primary dual
_audit_creation_method
;
Olex2 1.2-beta
(compiled 2018.05.29 svn.r3508 for OlexSys, GUI svn.r5506)
;
_cell_angle_alpha 90
_cell_angle_beta 96.526(5)
_cell_angle_gamma 90
_cell_formula_units_Z 8
_cell_length_a 34.229(4)
_cell_length_b 11.1051(12)
_cell_length_c 9.2922(10)
_cell_measurement_reflns_used 1799
_cell_measurement_temperature 100
_cell_measurement_theta_max 25.598
_cell_measurement_theta_min 2.880
_cell_volume 3509.2(7)
_computing_cell_refinement
;
SAINT (Bruker, 2017)
;
_computing_data_collection
;
APEX3 (Bruker, 2017)
;
_computing_data_reduction
;
SAINT (Bruker, 2017)
;
_computing_molecular_graphics
;
<i>OLEX2</i> (Dolomanov <i>et al.</i>,  2009)
;
_computing_publication_material
;
<i>OLEX2</i> (Dolomanov <i>et al.</i>,  2009)
;
_computing_structure_refinement
;
SHELXL2014 (Sheldrick, 2015b)
;
_computing_structure_solution
;
SHELXT (Sheldrick, 2015a)
;
_diffrn_ambient_temperature 100.0
_diffrn_detector 'Bruker APEXII CCD'
_diffrn_detector_area_resol_mean 8.258
_diffrn_measured_fraction_theta_full 0.997
_diffrn_measured_fraction_theta_max 0.991
_diffrn_measurement_device 'Kappa Four-Circle'
_diffrn_measurement_device_type 'Bruker APEXII Ultra'
_diffrn_measurement_method '\f and \w scans'
_diffrn_radiation_monochromator 'Double Bounce Multilayer Mirrors'
_diffrn_radiation_probe x-ray
_diffrn_radiation_type MoK\a
_diffrn_radiation_wavelength 0.71073
_diffrn_reflns_av_unetI/netI 0.0566
_diffrn_reflns_limit_h_max 41
_diffrn_reflns_limit_h_min -41
_diffrn_reflns_limit_k_max 13
_diffrn_reflns_limit_k_min -13
_diffrn_reflns_limit_l_max 11
_diffrn_reflns_limit_l_min -11
_diffrn_reflns_number 10740
_diffrn_reflns_theta_full 25.242
_diffrn_reflns_theta_max 25.717
_diffrn_reflns_theta_min 1.198
_diffrn_source 'Micro Focus Rotating Anode'
_diffrn_standards_number 0
_exptl_absorpt_coefficient_mu 0.058
_exptl_absorpt_correction_T_max 0.333
_exptl_absorpt_correction_T_min 0.300
_exptl_absorpt_correction_type multi-scan
_exptl_absorpt_process_details
;
(<i>TWINABS</i>; Bruker, 2012)
;
_exptl_crystal_colour colourless
_exptl_crystal_density_diffrn 0.898
_exptl_crystal_description plate
_exptl_crystal_F_000 1040
_exptl_crystal_size_max 0.32
_exptl_crystal_size_mid 0.30
_exptl_crystal_size_min 0.10
_refine_diff_density_max 0.937
_refine_diff_density_min -0.238
_refine_ls_extinction_method none
_refine_ls_goodness_of_fit_ref 1.040
_refine_ls_hydrogen_treatment mixed
_refine_ls_matrix_type full
_refine_ls_number_parameters 166
_refine_ls_number_reflns 10740
_refine_ls_number_restraints 0
_refine_ls_restrained_S_all 1.040
_refine_ls_R_factor_all 0.0817
_refine_ls_R_factor_gt 0.0619
_refine_ls_shift/su_max 0.000
_refine_ls_shift/su_mean 0.000
_refine_ls_structure_factor_coef Fsqd
_refine_ls_weighting_details 'w=1/[\s^2^(Fo^2^)+(0.0598P)^2^+6.9836P] where P=(Fo^2^+2Fc^2^)/3'
_refine_ls_weighting_scheme calc
_refine_ls_wR_factor_gt 0.1424
_refine_ls_wR_factor_ref 0.1535
_reflns_number_gt 8531
_reflns_number_total 10740
_reflns_threshold_expression 'I > 2\s(I)'
_cod_data_source_file hb7806sup1.cif
_cod_data_source_block I
_cod_original_cell_volume 3509.3(7)
_cod_database_code 2242883
_shelx_space_group_comment
;
The symmetry employed for this shelxl refinement is uniquely defined
by the following loop, which should always be used as a source of
symmetry information in preference to the above space-group names.
They are only intended as comments.
;
_shelx_estimated_absorpt_t_min 0.982
_shelx_estimated_absorpt_t_max 0.994

loop_
_space_group_symop_operation_xyz
'x, y, z'
'-x, y, -z+1/2'
'x+1/2, y+1/2, z'
'-x+1/2, y+1/2, -z+1/2'
'-x, -y, -z'
'x, -y, z-1/2'
'-x+1/2, -y+1/2, -z'
'x+1/2, -y+1/2, z-1/2'

loop_
_atom_site_type_symbol
_atom_site_label
_atom_site_fract_x
_atom_site_fract_y
_atom_site_fract_z
_atom_site_U_iso_or_equiv
_atom_site_adp_type
_atom_site_calc_flag
_atom_site_occupancy
O O1 0.54884(6) 0.9933(2) 1.1021(3) 0.0296(6) Uani d 1
H H1 0.5259 1.0205 1.0994 0.044 Uiso calc 1
O O2 0.52308(7) 0.9168(2) 0.8929(2) 0.0373(7) Uani d 1
N N1 0.59334(7) 0.8289(2) 0.8033(3) 0.0214(6) Uani d 1
H H1A 0.5763 0.7656 0.7974 0.026 Uiso calc 1
H H1B 0.5825 0.8865 0.7416 0.026 Uiso calc 1
C C9 0.61930(9) 0.7507(3) 0.5864(3) 0.0203(7) Uani d 1
H H9A 0.5993 0.6859 0.5806 0.024 Uiso calc 1
H H9B 0.6077 0.8209 0.5313 0.024 Uiso calc 1
C C2 0.63037(8) 0.7867(3) 0.7461(3) 0.0172(7) Uani d 1
C C10 0.64666(9) 0.6768(3) 0.8315(4) 0.0224(7) Uani d 1
H H10A 0.6267 0.6120 0.8257 0.027 Uiso calc 1
H H10B 0.6536 0.6983 0.9346 0.027 Uiso calc 1
C C8 0.65553(9) 0.7071(3) 0.5192(3) 0.0213(7) Uani d 1
C C11 0.68651(9) 0.8083(3) 0.5324(4) 0.0241(8) Uani d 1
H H11A 0.7103 0.7806 0.4906 0.029 Uiso calc 1
H H11B 0.6759 0.8793 0.4764 0.029 Uiso calc 1
C C6 0.68384(9) 0.6335(3) 0.7642(4) 0.0229(8) Uani d 1
H H6 0.6951 0.5618 0.8193 0.027 Uiso calc 1
C C1 0.55232(10) 0.9311(3) 0.9806(4) 0.0219(8) Uani d 1
C C4 0.69762(9) 0.8445(3) 0.6898(4) 0.0243(8) Uani d 1
C C3 0.66090(9) 0.8865(3) 0.7553(4) 0.0222(7) Uani d 1
H H3A 0.6681 0.9095 0.8578 0.027 Uiso calc 1
H H3B 0.6498 0.9583 0.7023 0.027 Uiso calc 1
C C7 0.67253(9) 0.5977(3) 0.6057(4) 0.0225(7) Uani d 1
H H7A 0.6528 0.5323 0.6002 0.027 Uiso calc 1
H H7B 0.6960 0.5676 0.5639 0.027 Uiso calc 1
C C5 0.71424(9) 0.7332(3) 0.7751(4) 0.0277(8) Uani d 1
H H5A 0.7383 0.7050 0.7354 0.033 Uiso calc 1
H H5B 0.7214 0.7551 0.8780 0.033 Uiso calc 1
C C13 0.64387(10) 0.6749(3) 0.3590(4) 0.0298(9) Uani d 1
H H13A 0.6244 0.6099 0.3522 0.045 Uiso calc 1
H H13B 0.6672 0.6484 0.3157 0.045 Uiso calc 1
H H13C 0.6326 0.7458 0.3071 0.045 Uiso calc 1
C C12 0.72819(10) 0.9460(3) 0.6973(5) 0.0397(10) Uani d 1
H H12A 0.7515 0.9185 0.6543 0.060 Uiso calc 1
H H12B 0.7358 0.9683 0.7988 0.060 Uiso calc 1
H H12C 0.7169 1.0162 0.6438 0.060 Uiso calc 1
B B1 0.59514(12) 0.8823(4) 0.9644(4) 0.0295(10) Uani d 1
H H1C 0.6174(10) 0.964(3) 0.966(4) 0.042(10) Uiso d 1
H H1D 0.6026(11) 0.810(3) 1.038(4) 0.050(11) Uiso d 1

loop_
_atom_site_aniso_label
_atom_site_aniso_U_11
_atom_site_aniso_U_22
_atom_site_aniso_U_33
_atom_site_aniso_U_12
_atom_site_aniso_U_13
_atom_site_aniso_U_23
O1 0.0235(12) 0.0335(13) 0.0342(14) -0.0008(11) 0.0140(12) -0.0136(11)
O2 0.0334(14) 0.0620(17) 0.0167(12) 0.0240(13) 0.0038(12) -0.0048(13)
N1 0.0202(14) 0.0169(13) 0.0280(15) 0.0034(11) 0.0062(12) 0.0043(12)
C9 0.0237(18) 0.0150(16) 0.0222(17) 0.0018(13) 0.0026(15) 0.0029(15)
C2 0.0149(16) 0.0182(16) 0.0190(16) 0.0039(13) 0.0043(14) -0.0018(14)
C10 0.0236(18) 0.0213(17) 0.0230(17) 0.0000(14) 0.0062(15) 0.0018(15)
C8 0.0238(18) 0.0177(16) 0.0227(18) 0.0022(14) 0.0046(15) 0.0007(15)
C11 0.0225(18) 0.0206(17) 0.032(2) 0.0023(14) 0.0134(16) 0.0027(16)
C6 0.0221(17) 0.0197(16) 0.0268(18) 0.0032(14) 0.0027(15) 0.0045(15)
C1 0.030(2) 0.0181(17) 0.0183(17) 0.0013(14) 0.0046(16) 0.0034(15)
C4 0.0172(17) 0.0215(17) 0.035(2) -0.0027(14) 0.0082(16) -0.0072(16)
C3 0.0238(18) 0.0193(17) 0.0235(17) -0.0012(14) 0.0024(15) -0.0002(15)
C7 0.0214(18) 0.0187(16) 0.0287(17) 0.0021(14) 0.0079(16) -0.0043(16)
C5 0.0170(17) 0.037(2) 0.0290(19) 0.0053(15) 0.0007(16) -0.0096(18)
C13 0.033(2) 0.033(2) 0.023(2) 0.0073(17) 0.0038(16) 0.0011(17)
C12 0.027(2) 0.036(2) 0.058(3) -0.0085(17) 0.012(2) -0.012(2)
B1 0.025(2) 0.037(3) 0.028(2) 0.0001(19) 0.0062(18) -0.011(2)

loop_
_atom_type_symbol
_atom_type_description
_atom_type_scat_dispersion_real
_atom_type_scat_dispersion_imag
_atom_type_scat_source
C C 0.0033 0.0016 'International Tables Vol C Tables 4.2.6.8 and 6.1.1.4'
H H 0.0000 0.0000 'International Tables Vol C Tables 4.2.6.8 and 6.1.1.4'
B B 0.0013 0.0007 'International Tables Vol C Tables 4.2.6.8 and 6.1.1.4'
N N 0.0061 0.0033 'International Tables Vol C Tables 4.2.6.8 and 6.1.1.4'
O O 0.0106 0.0060 'International Tables Vol C Tables 4.2.6.8 and 6.1.1.4'

loop_
_geom_angle_atom_site_label_1
_geom_angle_atom_site_label_2
_geom_angle_atom_site_label_3
_geom_angle
C1 O1 H1 109.5
H1A N1 H1B 106.9
C2 N1 H1A 107.3
C2 N1 H1B 107.3
C2 N1 B1 120.0(3)
B1 N1 H1A 107.3
B1 N1 H1B 107.3
H9A C9 H9B 108.1
C2 C9 H9A 109.5
C2 C9 H9B 109.5
C8 C9 H9A 109.5
C8 C9 H9B 109.5
C8 C9 C2 110.7(2)
N1 C2 C9 107.2(2)
N1 C2 C10 109.8(2)
N1 C2 C3 110.8(2)
C10 C2 C9 109.2(2)
C3 C2 C9 109.6(3)
C3 C2 C10 110.2(2)
C2 C10 H10A 110.1
C2 C10 H10B 110.1
C2 C10 C6 107.8(3)
H10A C10 H10B 108.5
C6 C10 H10A 110.1
C6 C10 H10B 110.1
C9 C8 C11 108.6(3)
C9 C8 C7 108.3(3)
C9 C8 C13 109.6(3)
C7 C8 C11 108.6(3)
C7 C8 C13 111.4(3)
C13 C8 C11 110.3(3)
C8 C11 H11A 109.4
C8 C11 H11B 109.4
H11A C11 H11B 108.0
C4 C11 C8 111.3(3)
C4 C11 H11A 109.4
C4 C11 H11B 109.4
C10 C6 H6 109.0
C7 C6 C10 109.7(3)
C7 C6 H6 109.0
C5 C6 C10 109.5(3)
C5 C6 H6 109.0
C5 C6 C7 110.5(3)
O1 C1 B1 115.4(3)
O2 C1 O1 118.8(3)
O2 C1 B1 125.8(3)
C11 C4 C3 109.6(3)
C11 C4 C5 108.6(3)
C11 C4 C12 109.4(3)
C3 C4 C5 108.2(3)
C3 C4 C12 110.1(3)
C12 C4 C5 110.8(3)
C2 C3 C4 110.2(2)
C2 C3 H3A 109.6
C2 C3 H3B 109.6
C4 C3 H3A 109.6
C4 C3 H3B 109.6
H3A C3 H3B 108.1
C8 C7 H7A 109.7
C8 C7 H7B 109.7
C6 C7 C8 109.7(3)
C6 C7 H7A 109.7
C6 C7 H7B 109.7
H7A C7 H7B 108.2
C6 C5 C4 109.9(3)
C6 C5 H5A 109.7
C6 C5 H5B 109.7
C4 C5 H5A 109.7
C4 C5 H5B 109.7
H5A C5 H5B 108.2
C8 C13 H13A 109.5
C8 C13 H13B 109.5
C8 C13 H13C 109.5
H13A C13 H13B 109.5
H13A C13 H13C 109.5
H13B C13 H13C 109.5
C4 C12 H12A 109.5
C4 C12 H12B 109.5
C4 C12 H12C 109.5
H12A C12 H12B 109.5
H12A C12 H12C 109.5
H12B C12 H12C 109.5
N1 B1 H1C 104.6(18)
N1 B1 H1D 107(2)
C1 B1 N1 106.1(3)
C1 B1 H1C 109.7(16)
C1 B1 H1D 111(2)
H1C B1 H1D 118(3)

loop_
_geom_bond_atom_site_label_1
_geom_bond_atom_site_label_2
_geom_bond_distance
O1 H1 0.8400
O1 C1 1.340(4)
O2 C1 1.227(4)
N1 H1A 0.9100
N1 H1B 0.9100
N1 C2 1.504(4)
N1 B1 1.605(5)
C9 H9A 0.9900
C9 H9B 0.9900
C9 C2 1.542(4)
C9 C8 1.530(4)
C2 C10 1.525(4)
C2 C3 1.520(4)
C10 H10A 0.9900
C10 H10B 0.9900
C10 C6 1.557(4)
C8 C11 1.541(4)
C8 C7 1.535(4)
C8 C13 1.539(5)
C11 H11A 0.9900
C11 H11B 0.9900
C11 C4 1.523(5)
C6 H6 1.0000
C6 C7 1.532(5)
C6 C5 1.515(4)
C1 B1 1.586(5)
C4 C3 1.530(4)
C4 C5 1.541(4)
C4 C12 1.535(4)
C3 H3A 0.9900
C3 H3B 0.9900
C7 H7A 0.9900
C7 H7B 0.9900
C5 H5A 0.9900
C5 H5B 0.9900
C13 H13A 0.9800
C13 H13B 0.9800
C13 H13C 0.9800
C12 H12A 0.9800
C12 H12B 0.9800
C12 H12C 0.9800
B1 H1C 1.19(3)
B1 H1D 1.07(4)

loop_
_geom_hbond_atom_site_label_D
_geom_hbond_atom_site_label_H
_geom_hbond_atom_site_label_A
_geom_hbond_site_symmetry_A
_geom_hbond_distance_DH
_geom_hbond_distance_HA
_geom_hbond_distance_DA
_geom_hbond_angle_DHA
O1 H1 O2 5_677 0.84 1.82 2.662(3) 176
N1 H1B O1 6_575 0.91 2.11 3.011(3) 171

loop_
_platon_squeeze_void_nr
_platon_squeeze_void_average_x
_platon_squeeze_void_average_y
_platon_squeeze_void_average_z
_platon_squeeze_void_volume
_platon_squeeze_void_count_electrons
_platon_squeeze_void_content
1 0.000 0.000 -0.023 430 129 ' '
2 0.500 0.500 0.005 430 129 ' '

loop_
_twin_individual_id
_twin_individual_mass_fraction_refined
1 0.655(2)
2 0.345(2)

_cod_database_fobs_code 2242883
